data_4313559
loop_
_publ_author_name
'Barton H. Hamilton'
'Kathryn A. Kelly'
'Wilhelm Malasi'
'Christopher J. Ziegler'

_publ_section_title
;
 Tetrakis(imidazolyl)borate-Based Coordination Polymers: Group II Network
 Solids, M[B(Im)4]2(H2O)2 (M = Mg, Ca, Sr)
;
_journal_name_full 'Inorganic Chemistry'
_journal_page_first 3067
_journal_page_last 3073
_journal_paper_doi 10.1021/ic026244x
_journal_volume 42
_journal_year 2003
_chemical_formula_sum 'C12 H13 B N8'
_chemical_formula_weight 280.11
_chemical_name_common 'tetrakis(imidazolyl)borate conjugate acid'
_chemical_name_systematic
; 
 ? 
;
_space_group_IT_number 4
_symmetry_cell_setting monoclinic
_symmetry_space_group_name_Hall 'P 2yb'
_symmetry_space_group_name_H-M 'P 1 21 1'
_atom_sites_solution_hydrogens geom
_atom_sites_solution_primary direct
_atom_sites_solution_secondary difmap
_audit_creation_method SHELXL-97
_cell_angle_alpha 90.00
_cell_angle_beta 93.932(6)
_cell_angle_gamma 90.00
_cell_formula_units_Z 2
_cell_length_a 7.101(2)
_cell_length_b 9.989(3)
_cell_length_c 9.209(3)
_cell_measurement_reflns_used 1707
_cell_measurement_temperature 100(2)
_cell_measurement_theta_max 27.54
_cell_measurement_theta_min 3.01
_cell_volume 651.7(3)
_computing_cell_refinement 'Bruker SMART'
_computing_data_collection 'Bruker SMART'
_computing_data_reduction 'Bruker SAINT'
_computing_molecular_graphics 'Bruker SHELXTL'
_computing_publication_material 'Bruker SHELXTL'
_computing_structure_refinement 'SHELXL-97 (Sheldrick, 1997)'
_computing_structure_solution 'SHELXS-97 (Sheldrick, 1990)'
_diffrn_ambient_temperature 100(2)
_diffrn_measured_fraction_theta_full 0.934
_diffrn_measured_fraction_theta_max 0.934
_diffrn_measurement_device_type 'CCD area detector'
_diffrn_measurement_method 'phi and omega scans'
_diffrn_radiation_monochromator graphite
_diffrn_radiation_source 'fine-focus sealed tube'
_diffrn_radiation_type MoK\a
_diffrn_radiation_wavelength 0.71073
_diffrn_reflns_av_R_equivalents 0.0427
_diffrn_reflns_av_sigmaI/netI 0.0702
_diffrn_reflns_limit_h_max 8
_diffrn_reflns_limit_h_min -9
_diffrn_reflns_limit_k_max 13
_diffrn_reflns_limit_k_min -9
_diffrn_reflns_limit_l_max 11
_diffrn_reflns_limit_l_min -12
_diffrn_reflns_number 3939
_diffrn_reflns_theta_full 28.22
_diffrn_reflns_theta_max 28.22
_diffrn_reflns_theta_min 2.22
_exptl_absorpt_coefficient_mu 0.095
_exptl_absorpt_correction_type SADABS
_exptl_crystal_colour colorless
_exptl_crystal_density_diffrn 1.428
_exptl_crystal_density_meas 0
_exptl_crystal_density_method 'not measured'
_exptl_crystal_description needle
_exptl_crystal_F_000 292
_exptl_crystal_size_max 0.30
_exptl_crystal_size_mid 0.20
_exptl_crystal_size_min 0.10
_refine_diff_density_max 0.388
_refine_diff_density_min -0.320
_refine_diff_density_rms 0.088
_refine_ls_abs_structure_details 'Flack H D (1983), Acta Cryst. A39, 876-881'
_refine_ls_abs_structure_Flack 2(3)
_refine_ls_extinction_method none
_refine_ls_goodness_of_fit_ref 1.137
_refine_ls_hydrogen_treatment mixed
_refine_ls_matrix_type full
_refine_ls_number_parameters 242
_refine_ls_number_reflns 2167
_refine_ls_number_restraints 1
_refine_ls_restrained_S_all 1.137
_refine_ls_R_factor_all 0.0597
_refine_ls_R_factor_gt 0.0559
_refine_ls_shift/su_max 0.000
_refine_ls_shift/su_mean 0.000
_refine_ls_structure_factor_coef Fsqd
_refine_ls_weighting_details 'calc w=1/[\s^2^(Fo^2^)+(0.0819P)^2^+0.1150P] where P=(Fo^2^+2Fc^2^)/3'
_refine_ls_weighting_scheme calc
_refine_ls_wR_factor_gt 0.1502
_refine_ls_wR_factor_ref 0.1522
_reflns_number_gt 1988
_reflns_number_total 2167
_reflns_threshold_expression >2sigma(I)
_cod_data_source_file ic026244xsi20021206_024518_1.cif
_cod_data_source_block HBIm4
_cod_depositor_comments
;

2020-11-04
Z value and formula fixed to values more according to usual
chemical conventions.                 miguel
;
_cod_original_formula_sum 'C24 H26 B2 N16'
_cod_original_formula_weight 560.23
_cod_original_formula_units_Z 1
_cod_original_cell_volume 651.7(4)
_cod_original_sg_symbol_H-M 'P 21'
_cod_database_code 4313559

loop_
_symmetry_equiv_pos_as_xyz
'x, y, z'
'-x, y+1/2, -z'

loop_
_atom_site_label
_atom_site_type_symbol
_atom_site_fract_x
_atom_site_fract_y
_atom_site_fract_z
_atom_site_U_iso_or_equiv
_atom_site_adp_type
_atom_site_occupancy
_atom_site_symmetry_multiplicity
_atom_site_calc_flag
_atom_site_refinement_flags
_atom_site_disorder_assembly
_atom_site_disorder_group
C8 C -0.0718(5) 0.6486(4) 0.1895(4) 0.0178(8) Uani 1 1 d . . .
N3 N 0.3603(4) 0.4941(3) 0.1411(3) 0.0110(6) Uani 1 1 d . . .
N7 N 0.1043(4) 0.3981(3) 0.2836(3) 0.0112(6) Uani 1 1 d . . .
N1 N 0.3713(4) 0.5368(3) 0.4071(3) 0.0115(6) Uani 1 1 d . . .
C9 C 0.0052(6) 0.8527(4) 0.2209(4) 0.0167(8) Uani 1 1 d . . .
N2 N 0.5005(4) 0.5244(4) 0.6338(3) 0.0159(6) Uani 1 1 d . . .
N4 N 0.4752(4) 0.4900(3) -0.0717(3) 0.0141(6) Uani 1 1 d . . .
C7 C 0.1593(5) 0.7794(4) 0.2629(4) 0.0150(7) Uani 1 1 d . . .
N5 N 0.1121(4) 0.6453(3) 0.2426(3) 0.0117(6) Uani 1 1 d . . .
N6 N -0.1416(4) 0.7699(4) 0.1738(3) 0.0209(7) Uani 1 1 d . . .
N8 N -0.0550(4) 0.2092(3) 0.2237(3) 0.0185(7) Uani 1 1 d . . .
C2 C 0.5268(5) 0.6208(4) 0.4168(4) 0.0136(7) Uani 1 1 d . . .
C6 C 0.5843(5) 0.4060(4) 0.0158(4) 0.0146(7) Uani 1 1 d . . .
C4 C 0.3397(5) 0.5412(4) 0.0047(4) 0.0124(7) Uani 1 1 d . . .
C3 C 0.6050(5) 0.6120(4) 0.5558(4) 0.0161(8) Uani 1 1 d . . .
C10 C 0.0762(5) 0.2943(4) 0.1878(4) 0.0139(7) Uani 1 1 d . . .
C1 C 0.3642(5) 0.4819(4) 0.5416(4) 0.0123(7) Uani 1 1 d . . .
C12 C -0.1178(5) 0.2626(4) 0.3514(4) 0.0158(7) Uani 1 1 d . . .
C11 C -0.0241(5) 0.3766(4) 0.3886(4) 0.0141(7) Uani 1 1 d . . .
C5 C 0.5142(5) 0.4083(4) 0.1487(4) 0.0136(7) Uani 1 1 d . . .
B1 B 0.2335(5) 0.5196(4) 0.2701(4) 0.0106(7) Uani 1 1 d . . .
H12 H -0.215(5) 0.216(4) 0.402(4) 0.007(9) Uiso 1 1 d . . .
H4 H 0.243(5) 0.601(5) -0.029(4) 0.016(10) Uiso 1 1 d . . .
H5 H 0.557(5) 0.366(4) 0.240(5) 0.016(10) Uiso 1 1 d . . .
H11 H -0.028(6) 0.431(5) 0.465(5) 0.021(11) Uiso 1 1 d . . .
H1 H 0.275(6) 0.416(5) 0.560(5) 0.016(10) Uiso 1 1 d . . .
H7 H 0.288(7) 0.800(6) 0.304(5) 0.030(13) Uiso 1 1 d . . .
H2 H 0.564(5) 0.662(5) 0.337(4) 0.018(11) Uiso 1 1 d . . .
H10 H 0.148(5) 0.287(4) 0.105(4) 0.010(9) Uiso 1 1 d . . .
H3 H 0.711(7) 0.666(6) 0.595(5) 0.032(13) Uiso 1 1 d . . .
H6 H 0.690(6) 0.367(5) -0.012(5) 0.021(11) Uiso 1 1 d . . .
H8 H -0.137(7) 0.561(6) 0.162(5) 0.035(14) Uiso 1 1 d . . .
H13 H 0.491(6) 0.501(6) -0.166(5) 0.031(13) Uiso 1 1 d . . .
H9 H 0.001(5) 0.936(5) 0.218(5) 0.014(11) Uiso 1 1 d . . .

loop_
_atom_site_aniso_label
_atom_site_aniso_U_11
_atom_site_aniso_U_22
_atom_site_aniso_U_33
_atom_site_aniso_U_23
_atom_site_aniso_U_13
_atom_site_aniso_U_12
C8 0.0161(18) 0.0158(19) 0.0212(17) 0.0020(17) 0.0002(14) 0.0022(14)
N3 0.0110(13) 0.0105(15) 0.0112(13) -0.0009(12) -0.0007(10) 0.0013(11)
N7 0.0145(14) 0.0088(15) 0.0101(12) 0.0010(12) -0.0011(10) 0.0001(11)
N1 0.0117(13) 0.0114(14) 0.0115(13) -0.0008(12) 0.0013(10) -0.0003(12)
C9 0.024(2) 0.010(2) 0.0156(17) 0.0012(15) 0.0041(15) 0.0031(15)
N2 0.0171(14) 0.0178(16) 0.0129(13) 0.0008(13) 0.0012(11) 0.0045(13)
N4 0.0176(15) 0.0159(16) 0.0089(13) 0.0000(13) 0.0014(11) -0.0040(12)
C7 0.0215(18) 0.0120(18) 0.0118(15) -0.0025(15) 0.0039(13) -0.0026(15)
N5 0.0140(14) 0.0111(15) 0.0102(12) 0.0000(12) 0.0030(11) 0.0016(11)
N6 0.0175(15) 0.0208(19) 0.0247(16) 0.0041(16) 0.0024(13) 0.0061(14)
N8 0.0202(17) 0.0147(17) 0.0202(15) -0.0016(14) -0.0025(13) -0.0040(14)
C2 0.0126(16) 0.0161(19) 0.0127(15) 0.0006(15) 0.0039(12) -0.0026(14)
C6 0.0116(16) 0.0169(19) 0.0153(15) -0.0032(15) 0.0009(13) 0.0008(14)
C4 0.0136(16) 0.0098(17) 0.0138(16) 0.0007(14) 0.0014(12) -0.0029(14)
C3 0.0118(16) 0.020(2) 0.0166(16) -0.0036(16) 0.0006(13) -0.0001(15)
C10 0.0176(17) 0.0113(18) 0.0125(15) -0.0011(14) -0.0019(13) -0.0005(14)
C1 0.0131(15) 0.0127(18) 0.0113(15) 0.0004(14) 0.0022(12) 0.0021(13)
C12 0.0152(17) 0.0126(19) 0.0193(17) 0.0044(16) -0.0008(14) -0.0020(15)
C11 0.0151(17) 0.0130(18) 0.0141(15) -0.0001(15) 0.0016(13) -0.0007(14)
C5 0.0118(16) 0.0149(18) 0.0139(15) 0.0009(15) -0.0017(12) 0.0015(13)
B1 0.0108(16) 0.0090(19) 0.0123(16) 0.0006(15) 0.0025(13) 0.0015(15)

loop_
_atom_type_symbol
_atom_type_description
_atom_type_scat_dispersion_real
_atom_type_scat_dispersion_imag
_atom_type_scat_source
C C 0.0033 0.0016 'International Tables Vol C Tables 4.2.6.8 and 6.1.1.4'
H H 0.0000 0.0000 'International Tables Vol C Tables 4.2.6.8 and 6.1.1.4'
B B 0.0013 0.0007 'International Tables Vol C Tables 4.2.6.8 and 6.1.1.4'
N N 0.0061 0.0033 'International Tables Vol C Tables 4.2.6.8 and 6.1.1.4'

loop_
_geom_angle_atom_site_label_1
_geom_angle_atom_site_label_2
_geom_angle_atom_site_label_3
_geom_angle
_geom_angle_site_symmetry_1
_geom_angle_site_symmetry_3
_geom_angle_publ_flag
N6 C8 N5 114.0(4) . . ?
C4 N3 C5 107.4(3) . . ?
C4 N3 B1 128.7(3) . . ?
C5 N3 B1 123.8(3) . . ?
C10 N7 C11 105.0(3) . . ?
C10 N7 B1 127.6(3) . . ?
C11 N7 B1 127.1(3) . . ?
C1 N1 C2 105.3(3) . . ?
C1 N1 B1 129.5(3) . . ?
C2 N1 B1 125.1(3) . . ?
C7 C9 N6 110.2(3) . . ?
C1 N2 C3 105.5(3) . . ?
C4 N4 C6 109.0(3) . . ?
C9 C7 N5 107.5(3) . . ?
C8 N5 C7 104.0(3) . . ?
C8 N5 B1 126.4(3) . . ?
C7 N5 B1 129.7(3) . . ?
C8 N6 C9 104.4(3) . . ?
C10 N8 C12 103.7(3) . . ?
C3 C2 N1 107.0(3) . . ?
C5 C6 N4 107.1(3) . . ?
N4 C4 N3 108.9(3) . . ?
C2 C3 N2 109.3(3) . . ?
N8 C10 N7 113.6(3) . . ?
N2 C1 N1 112.8(3) . . ?
C11 C12 N8 110.9(3) . . ?
C12 C11 N7 106.7(3) . . ?
C6 C5 N3 107.6(3) . . ?
N7 B1 N5 109.2(3) . . ?
N7 B1 N1 111.7(3) . . ?
N5 B1 N1 111.1(3) . . ?
N7 B1 N3 108.2(3) . . ?
N5 B1 N3 110.9(3) . . ?
N1 B1 N3 105.8(2) . . ?

loop_
_geom_bond_atom_site_label_1
_geom_bond_atom_site_label_2
_geom_bond_distance
_geom_bond_site_symmetry_2
_geom_bond_publ_flag
C8 N6 1.313(5) . ?
C8 N5 1.363(5) . ?
N3 C4 1.340(4) . ?
N3 C5 1.387(4) . ?
N3 B1 1.560(4) . ?
N7 C10 1.367(5) . ?
N7 C11 1.391(4) . ?
N7 B1 1.532(5) . ?
N1 C1 1.359(4) . ?
N1 C2 1.385(4) . ?
N1 B1 1.552(4) . ?
C9 C7 1.351(5) . ?
C9 N6 1.377(5) . ?
N2 C1 1.313(4) . ?
N2 C3 1.380(5) . ?
N4 C4 1.332(4) . ?
N4 C6 1.366(5) . ?
C7 N5 1.390(5) . ?
N5 B1 1.534(5) . ?
N8 C10 1.320(5) . ?
N8 C12 1.393(5) . ?
C2 C3 1.363(5) . ?
C6 C5 1.353(5) . ?
C12 C11 1.352(5) . ?
